data_4338812
loop_
_publ_author_name
'Zhang, Fuli'
'Ma, Dongxin'
'Duan, Lian'
'Qiao, Juan'
'Dong, Guifang'
'Wang, Liduo'
'Qiu, Yong'

_publ_section_title
;
 Synthesis, Characterization, and Photophysical and Electroluminescent
 Properties of Blue-Emitting Cationic Iridium(III) Complexes Bearing
 Nonconjugated Ligands.
;
_journal_issue 13
_journal_name_full 'Inorganic chemistry'
_journal_page_first 6596
_journal_page_last 6606
_journal_paper_doi 10.1021/ic5001733
_journal_volume 53
_journal_year 2014
_chemical_formula_sum 'C85 H74 F20 Ir2 N8 O3 P4'
_chemical_formula_weight 2143.80
_chemical_name_systematic
; 
 ? 
;
_space_group_IT_number 14
_symmetry_cell_setting monoclinic
_symmetry_space_group_name_Hall '-P 2ybc'
_symmetry_space_group_name_H-M 'P 1 21/c 1'
_atom_sites_solution_hydrogens geom
_atom_sites_solution_primary direct
_atom_sites_solution_secondary difmap
_audit_creation_method SHELXL-97
_cell_angle_alpha 90.00
_cell_angle_beta 121.96(2)
_cell_angle_gamma 90.00
_cell_formula_units_Z 2
_cell_length_a 19.993(4)
_cell_length_b 10.704(2)
_cell_length_c 23.631(9)
_cell_measurement_temperature 153(2)
_cell_volume 4291(2)
_computing_structure_refinement 'SHELXL-97 (Sheldrick, 1997)'
_computing_structure_solution 'SHELXS-97 (Sheldrick, 1990)'
_diffrn_ambient_temperature 153(2)
_diffrn_measured_fraction_theta_full 0.997
_diffrn_measured_fraction_theta_max 0.997
_diffrn_radiation_monochromator graphite
_diffrn_radiation_source 'fine-focus sealed tube'
_diffrn_radiation_type MoK\a
_diffrn_radiation_wavelength 0.71073
_diffrn_reflns_av_R_equivalents 0.0525
_diffrn_reflns_av_sigmaI/netI 0.0544
_diffrn_reflns_limit_h_max 24
_diffrn_reflns_limit_h_min -18
_diffrn_reflns_limit_k_max 13
_diffrn_reflns_limit_k_min -12
_diffrn_reflns_limit_l_max 29
_diffrn_reflns_limit_l_min -29
_diffrn_reflns_number 29550
_diffrn_reflns_theta_full 26.00
_diffrn_reflns_theta_max 26.00
_diffrn_reflns_theta_min 2.78
_exptl_absorpt_coefficient_mu 3.270
_exptl_absorpt_correction_T_max 0.5608
_exptl_absorpt_correction_T_min 0.4404
_exptl_absorpt_correction_type empirical
_exptl_crystal_colour yellow
_exptl_crystal_density_diffrn 1.659
_exptl_crystal_density_method 'not measured'
_exptl_crystal_description prismatic
_exptl_crystal_F_000 2116
_exptl_crystal_size_max 0.30
_exptl_crystal_size_mid 0.20
_exptl_crystal_size_min 0.20
_refine_diff_density_max 1.582
_refine_diff_density_min -0.907
_refine_diff_density_rms 0.134
_refine_ls_extinction_coef 0.00021(5)
_refine_ls_extinction_expression Fc^*^=kFc[1+0.001xFc^2^\l^3^/sin(2\q)]^-1/4^
_refine_ls_extinction_method SHELXL
_refine_ls_goodness_of_fit_ref 1.086
_refine_ls_hydrogen_treatment noref
_refine_ls_matrix_type full
_refine_ls_number_parameters 565
_refine_ls_number_reflns 8413
_refine_ls_number_restraints 55
_refine_ls_restrained_S_all 1.097
_refine_ls_R_factor_all 0.0535
_refine_ls_R_factor_gt 0.0467
_refine_ls_shift/su_max 0.011
_refine_ls_shift/su_mean 0.000
_refine_ls_structure_factor_coef Fsqd
_refine_ls_weighting_details 'calc w=1/[\s^2^(Fo^2^)+(0.0368P)^2^+19.9907P] where P=(Fo^2^+2Fc^2^)/3'
_refine_ls_weighting_scheme calc
_refine_ls_wR_factor_gt 0.1026
_refine_ls_wR_factor_ref 0.1067
_reflns_number_gt 7546
_reflns_number_total 8413
_reflns_threshold_expression >2sigma(I)
_cod_data_source_file ic5001733_si_002.cif
_cod_data_source_block 2
_cod_depositor_comments
;
The following automatic conversions were performed:

'_symmetry_cell_setting' value 'Monoclinic' changed to 'monoclinic'
according to
/usr/data/users/saulius/crontab/automatic-downloads/rss-feeds/ACS/lib/dictionaries/cif_core.dic
dictionary named 'cif_core.dic' version 2.4.2 from 2011-04-26.

Automatic conversion script
Id: cif_fix_values 2281 2013-09-26 08:29:07Z andrius 

 Adding full bibliography for 4338811--4338814.cif.
;
_cod_original_sg_symbol_H-M P2(1)/c
_cod_database_code 4338812

loop_
_symmetry_equiv_pos_as_xyz
'x, y, z'
'-x, y+1/2, -z+1/2'
'-x, -y, -z'
'x, -y-1/2, z-1/2'

loop_
_atom_site_label
_atom_site_type_symbol
_atom_site_fract_x
_atom_site_fract_y
_atom_site_fract_z
_atom_site_U_iso_or_equiv
_atom_site_adp_type
_atom_site_occupancy
_atom_site_symmetry_multiplicity
_atom_site_calc_flag
_atom_site_refinement_flags
C1 C 0.3759(3) 0.0310(5) -0.0440(2) 0.0399(12) Uani 1 1 d .
H1A H 0.4280 0.0253 -0.0029 0.060 Uiso 1 1 calc R
H1B H 0.3801 0.0095 -0.0823 0.060 Uiso 1 1 calc R
H1C H 0.3396 -0.0272 -0.0415 0.060 Uiso 1 1 calc R
C2 C 0.3212(2) 0.2150(4) -0.01464(19) 0.0221(10) Uani 1 1 d .
C3 C 0.3406(3) 0.2386(5) -0.0994(2) 0.0396(12) Uani 1 1 d .
H3 H 0.3541 0.2197 -0.1314 0.048 Uiso 1 1 calc R
C4 C 0.3133(3) 0.3479(5) -0.0927(2) 0.0364(12) Uani 1 1 d .
H4 H 0.3036 0.4211 -0.1187 0.044 Uiso 1 1 calc R
C5 C 0.2760(2) 0.4299(4) -0.01307(19) 0.0267(10) Uani 1 1 d U
H5A H 0.2356 0.4833 -0.0493 0.032 Uiso 1 1 calc R
H5B H 0.3210 0.4831 0.0185 0.032 Uiso 1 1 calc R
C6 C 0.1307(2) 0.3344(4) -0.0337(2) 0.0305(12) Uani 1 1 d .
C7 C 0.1047(3) 0.3324(5) -0.1019(2) 0.0448(15) Uani 1 1 d .
H7 H 0.1412 0.3448 -0.1155 0.054 Uiso 1 1 calc R
C8 C 0.0259(3) 0.3124(5) -0.1491(3) 0.058(2) Uani 1 1 d .
H8 H 0.0084 0.3113 -0.1951 0.069 Uiso 1 1 calc R
C9 C -0.0265(3) 0.2943(5) -0.1302(3) 0.064(2) Uani 1 1 d .
H9 H -0.0805 0.2798 -0.1630 0.077 Uiso 1 1 calc R
C10 C -0.0024(3) 0.2967(6) -0.0644(3) 0.062(2) Uani 1 1 d .
H10 H -0.0399 0.2850 -0.0518 0.074 Uiso 1 1 calc R
C11 C 0.0764(3) 0.3161(5) -0.0155(3) 0.0466(16) Uani 1 1 d .
H11 H 0.0928 0.3168 0.0303 0.056 Uiso 1 1 calc R
C12 C 0.2340(2) 0.4685(4) 0.08485(18) 0.0203(9) Uani 1 1 d .
C13 C 0.2232(2) 0.5949(4) 0.0666(2) 0.0307(11) Uani 1 1 d .
H13 H 0.2162 0.6202 0.0252 0.037 Uiso 1 1 calc R
C14 C 0.2229(3) 0.6837(4) 0.1100(2) 0.0386(13) Uani 1 1 d .
H14 H 0.2165 0.7697 0.0983 0.046 Uiso 1 1 calc R
C15 C 0.2316(2) 0.6479(4) 0.1687(2) 0.0344(12) Uani 1 1 d .
H15 H 0.2313 0.7094 0.1976 0.041 Uiso 1 1 calc R
C16 C 0.2409(2) 0.5242(5) 0.1870(2) 0.0336(12) Uani 1 1 d .
H16 H 0.2458 0.5001 0.2277 0.040 Uiso 1 1 calc R
C17 C 0.2432(2) 0.4342(4) 0.1452(2) 0.0273(11) Uani 1 1 d .
H17 H 0.2510 0.3488 0.1582 0.033 Uiso 1 1 calc R
C18 C 0.37544(19) 0.0048(4) 0.09075(17) 0.0189(9) Uani 1 1 d .
C19 C 0.3491(2) -0.1162(4) 0.0691(2) 0.0280(11) Uani 1 1 d .
H19 H 0.2945 -0.1329 0.0401 0.034 Uiso 1 1 calc R
C20 C 0.4033(3) -0.2112(4) 0.0903(2) 0.0330(12) Uani 1 1 d .
C21 C 0.4828(2) -0.1946(4) 0.1322(2) 0.0319(12) Uani 1 1 d .
H21 H 0.5188 -0.2623 0.1450 0.038 Uiso 1 1 calc R
C22 C 0.5079(2) -0.0751(4) 0.1546(2) 0.0276(11) Uani 1 1 d .
C23 C 0.4566(2) 0.0267(4) 0.13589(19) 0.0231(10) Uani 1 1 d .
C24 C 0.4785(2) 0.1531(4) 0.16100(19) 0.0226(10) Uani 1 1 d .
C25 C 0.5535(2) 0.1946(5) 0.2122(2) 0.0333(13) Uani 1 1 d .
H25 H 0.5964 0.1375 0.2316 0.040 Uiso 1 1 calc R
C26 C 0.5658(2) 0.3150(5) 0.2343(2) 0.0366(13) Uani 1 1 d .
H26 H 0.6162 0.3414 0.2698 0.044 Uiso 1 1 calc R
C27 C 0.5034(2) 0.3978(4) 0.2041(2) 0.0291(11) Uani 1 1 d .
H27 H 0.5106 0.4830 0.2174 0.035 Uiso 1 1 calc R
C28 C 0.4311(2) 0.3554(4) 0.15475(19) 0.0235(10) Uani 1 1 d .
H28 H 0.3884 0.4128 0.1348 0.028 Uiso 1 1 calc R
C29 C 0.2879(2) 0.1118(4) 0.13839(19) 0.0186(9) Uani 1 1 d .
C30 C 0.3384(2) 0.1270(4) 0.20710(18) 0.0215(9) Uani 1 1 d .
H30 H 0.3864 0.1717 0.2243 0.026 Uiso 1 1 calc R
C31 C 0.3184(2) 0.0768(4) 0.24977(19) 0.0236(10) Uani 1 1 d .
C32 C 0.2490(2) 0.0142(4) 0.2290(2) 0.0275(10) Uani 1 1 d .
H32 H 0.2358 -0.0171 0.2595 0.033 Uiso 1 1 calc R
C33 C 0.1999(2) 0.0002(4) 0.1612(2) 0.0286(11) Uani 1 1 d .
C34 C 0.2168(2) 0.0458(4) 0.11537(19) 0.0210(10) Uani 1 1 d .
C35 C 0.1689(2) 0.0254(4) 0.0432(2) 0.0231(10) Uani 1 1 d .
C36 C 0.0946(2) -0.0309(4) 0.0067(2) 0.0323(12) Uani 1 1 d .
H36 H 0.0689 -0.0575 0.0289 0.039 Uiso 1 1 calc R
C37 C 0.0586(3) -0.0478(5) -0.0605(2) 0.0388(14) Uani 1 1 d .
H37 H 0.0082 -0.0863 -0.0848 0.047 Uiso 1 1 calc R
C38 C 0.0946(2) -0.0099(5) -0.0929(2) 0.0354(13) Uani 1 1 d .
H38 H 0.0702 -0.0223 -0.1395 0.042 Uiso 1 1 calc R
C39 C 0.1668(2) 0.0465(4) -0.0566(2) 0.0272(11) Uani 1 1 d .
H39 H 0.1921 0.0728 -0.0791 0.033 Uiso 1 1 calc R
C40 C 0.4477(8) 0.7326(15) 0.4434(8) 0.092(5) Uani 0.50 1 d PU
H40A H 0.4870 0.6804 0.4418 0.138 Uiso 0.50 1 calc PR
H40B H 0.3973 0.7267 0.4007 0.138 Uiso 0.50 1 calc PR
H40C H 0.4410 0.7036 0.4794 0.138 Uiso 0.50 1 calc PR
C41 C 0.9039(6) 0.6355(10) 0.7674(5) 0.139(4) Uani 1 1 d .
H41A H 0.8815 0.5518 0.7621 0.208 Uiso 1 1 calc R
H41B H 0.9478 0.6320 0.7601 0.208 Uiso 1 1 calc R
H41C H 0.8632 0.6922 0.7348 0.208 Uiso 1 1 calc R
C42 C 0.9328(4) 0.6817(7) 0.8356(4) 0.083(2) Uani 1 1 d .
C43 C 1.0115(4) 0.6363(7) 0.8931(5) 0.102(3) Uani 1 1 d .
H43A H 1.0260 0.6847 0.9332 0.153 Uiso 1 1 calc R
H43B H 1.0519 0.6472 0.8820 0.153 Uiso 1 1 calc R
H43C H 1.0075 0.5477 0.9013 0.153 Uiso 1 1 calc R
F1 F 0.37860(16) -0.3295(2) 0.06931(17) 0.0538(10) Uani 1 1 d .
F2 F 0.58693(15) -0.0586(3) 0.19473(15) 0.0482(9) Uani 1 1 d .
F3 F 0.13123(13) -0.0608(3) 0.14039(13) 0.0421(8) Uani 1 1 d .
F4 F 0.37108(14) 0.0880(3) 0.31685(11) 0.0338(7) Uani 1 1 d .
F6 F 0.1087(2) 0.7323(5) 0.3120(2) 0.0970(16) Uani 1 1 d U
F7 F 0.1788(3) 0.9117(4) 0.3392(2) 0.128(2) Uani 1 1 d U
F8 F 0.1923(3) 0.7670(4) 0.28016(18) 0.1044(14) Uani 1 1 d U
F9 F 0.2837(3) 0.8132(7) 0.3851(3) 0.159(3) Uani 1 1 d U
F10 F 0.2164(3) 0.6260(5) 0.3585(3) 0.1197(18) Uani 1 1 d U
F11 F 0.2005(3) 0.7725(5) 0.41619(18) 0.1070(16) Uani 1 1 d U
Ir1 Ir 0.307763(8) 0.163236(14) 0.065148(7) 0.01638(4) Uani 1 1 d .
N1 N 0.34588(19) 0.1581(3) -0.05174(16) 0.0263(9) Uani 1 1 d .
N2 N 0.30191(18) 0.3327(3) -0.04018(16) 0.0238(8) Uani 1 1 d .
N3 N 0.41742(16) 0.2368(3) 0.13313(15) 0.0180(8) Uani 1 1 d .
N4 N 0.20363(17) 0.0663(3) 0.00961(16) 0.0210(8) Uani 1 1 d .
O1 O 0.4728(7) 0.8545(12) 0.4548(6) 0.117(5) Uani 0.50 1 d PU
H1 H 0.4710 0.8827 0.4872 0.175 Uiso 0.50 1 calc PR
O2 O 0.8970(3) 0.7500(5) 0.8505(3) 0.102(2) Uani 1 1 d .
P1 P 0.23438(5) 0.35013(10) 0.03015(5) 0.0186(2) Uani 1 1 d U
P2 P 0.19834(9) 0.76762(15) 0.34818(7) 0.0476(4) Uani 1 1 d U

loop_
_atom_site_aniso_label
_atom_site_aniso_U_11
_atom_site_aniso_U_22
_atom_site_aniso_U_33
_atom_site_aniso_U_23
_atom_site_aniso_U_13
_atom_site_aniso_U_12
C1 0.055(2) 0.033(3) 0.048(2) 0.002(2) 0.0393(16) 0.014(2)
C2 0.0222(16) 0.021(2) 0.0210(17) -0.0004(15) 0.0101(13) 0.0026(16)
C3 0.059(2) 0.039(3) 0.0422(19) 0.0047(19) 0.0411(16) 0.006(2)
C4 0.0496(19) 0.040(3) 0.0358(18) 0.0119(19) 0.0336(15) 0.003(2)
C5 0.0371(18) 0.025(2) 0.0234(16) 0.0020(16) 0.0197(14) 0.0024(17)
C6 0.0225(18) 0.019(2) 0.037(2) 0.0023(18) 0.0071(16) 0.0050(17)
C7 0.038(2) 0.050(3) 0.031(2) -0.005(2) 0.0077(19) 0.013(2)
C8 0.041(3) 0.052(3) 0.045(3) -0.017(3) -0.001(2) 0.007(3)
C9 0.031(3) 0.040(3) 0.066(4) 0.009(3) -0.011(3) -0.010(3)
C10 0.025(2) 0.060(4) 0.080(4) 0.023(3) 0.014(2) -0.012(3)
C11 0.025(2) 0.046(3) 0.056(3) 0.015(2) 0.013(2) -0.009(2)
C12 0.0191(14) 0.024(2) 0.0204(15) 0.0000(15) 0.0122(12) 0.0021(15)
C13 0.0386(18) 0.020(2) 0.043(2) 0.0062(18) 0.0283(15) 0.0024(18)
C14 0.055(2) 0.020(2) 0.053(2) 0.0032(19) 0.0370(18) 0.008(2)
C15 0.0372(19) 0.029(2) 0.043(2) -0.0125(19) 0.0256(16) -0.0007(19)
C16 0.0325(19) 0.040(3) 0.0289(19) -0.0037(19) 0.0167(15) 0.003(2)
C17 0.0319(18) 0.023(2) 0.0290(18) 0.0025(16) 0.0178(14) 0.0060(17)
C18 0.0175(14) 0.022(2) 0.0205(15) 0.0000(15) 0.0123(11) -0.0001(15)
C19 0.0242(17) 0.024(2) 0.035(2) -0.0038(18) 0.0146(15) -0.0016(17)
C20 0.0360(19) 0.018(2) 0.046(2) -0.0066(18) 0.0230(17) -0.0046(18)
C21 0.0272(18) 0.024(2) 0.042(2) 0.0055(19) 0.0170(16) 0.0087(18)
C22 0.0230(17) 0.028(2) 0.0278(19) 0.0004(17) 0.0109(14) 0.0008(18)
C23 0.0237(15) 0.020(2) 0.0276(17) 0.0019(16) 0.0152(13) 0.0016(16)
C24 0.0205(15) 0.024(2) 0.0237(17) 0.0024(16) 0.0123(13) -0.0034(16)
C25 0.0228(19) 0.032(2) 0.033(2) 0.0012(19) 0.0068(16) -0.0011(19)
C26 0.0192(18) 0.039(3) 0.041(2) -0.005(2) 0.0083(17) -0.0099(19)
C27 0.0278(17) 0.027(2) 0.0336(19) -0.0102(18) 0.0168(15) -0.0090(18)
C28 0.0234(16) 0.022(2) 0.0283(17) -0.0043(16) 0.0157(13) -0.0059(16)
C29 0.0138(14) 0.0132(18) 0.0286(17) -0.0002(15) 0.0111(12) 0.0032(14)
C30 0.0250(15) 0.021(2) 0.0257(16) -0.0062(15) 0.0181(12) -0.0026(16)
C31 0.0306(16) 0.021(2) 0.0247(16) -0.0017(15) 0.0181(13) 0.0008(17)
C32 0.0336(16) 0.028(2) 0.0341(17) -0.0003(17) 0.0269(13) -0.0063(18)
C33 0.0255(17) 0.022(2) 0.038(2) 0.0013(18) 0.0167(15) -0.0038(17)
C34 0.0199(15) 0.0174(19) 0.0276(17) 0.0044(15) 0.0138(13) 0.0012(15)
C35 0.0184(15) 0.0148(19) 0.0343(19) 0.0020(16) 0.0128(14) -0.0005(15)
C36 0.0262(17) 0.028(2) 0.044(2) -0.0002(19) 0.0199(16) -0.0054(18)
C37 0.0219(19) 0.036(3) 0.045(3) -0.014(2) 0.0093(18) -0.013(2)
C38 0.0247(19) 0.039(3) 0.031(2) -0.012(2) 0.0072(16) -0.001(2)
C39 0.0231(17) 0.027(2) 0.0285(19) -0.0084(17) 0.0118(14) -0.0019(17)
C40 0.080(7) 0.074(9) 0.113(9) 0.022(8) 0.045(6) 0.027(7)
C41 0.186(7) 0.133(9) 0.132(7) -0.016(6) 0.108(5) -0.044(7)
C42 0.081(4) 0.056(4) 0.130(5) -0.015(4) 0.067(4) -0.017(3)
C43 0.083(5) 0.065(5) 0.138(7) 0.002(5) 0.046(5) 0.014(4)
F1 0.0400(14) 0.0201(14) 0.086(2) -0.0148(14) 0.0230(14) 0.0004(12)
F2 0.0207(12) 0.0388(16) 0.0627(18) -0.0061(14) 0.0068(12) 0.0036(12)
F3 0.0330(10) 0.0510(17) 0.0505(13) 0.0008(12) 0.0278(9) -0.0182(12)
F4 0.0435(11) 0.0414(15) 0.0228(10) -0.0035(10) 0.0217(8) -0.0067(12)
F6 0.068(2) 0.143(4) 0.060(2) 0.002(3) 0.0198(18) -0.021(3)
F7 0.234(5) 0.050(2) 0.108(3) -0.007(2) 0.096(3) -0.016(3)
F8 0.180(3) 0.097(3) 0.0729(17) -0.0311(19) 0.0919(17) -0.063(3)
F9 0.090(3) 0.252(6) 0.137(4) -0.053(4) 0.062(3) -0.089(3)
F10 0.159(3) 0.080(3) 0.146(3) 0.040(3) 0.098(3) 0.038(3)
F11 0.133(3) 0.138(4) 0.0504(18) -0.017(2) 0.0489(18) -0.065(3)
Ir1 0.01551(6) 0.01572(8) 0.01861(6) -0.00162(6) 0.00950(4) -0.00171(6)
N1 0.0338(14) 0.0257(19) 0.0304(14) -0.0015(14) 0.0245(11) 0.0016(15)
N2 0.0294(14) 0.0258(19) 0.0221(14) -0.0004(13) 0.0176(11) -0.0018(14)
N3 0.0193(12) 0.0180(17) 0.0203(13) -0.0018(12) 0.0130(10) -0.0025(13)
N4 0.0170(13) 0.0154(16) 0.0268(15) -0.0020(13) 0.0091(11) 0.0014(13)
O1 0.085(6) 0.116(8) 0.116(8) 0.019(7) 0.030(6) 0.039(6)
O2 0.066(3) 0.080(4) 0.154(5) -0.014(3) 0.054(3) 0.008(3)
P1 0.0176(4) 0.0183(5) 0.0203(4) -0.0022(4) 0.0103(3) 0.0000(4)
P2 0.0580(7) 0.0498(8) 0.0295(6) -0.0024(6) 0.0194(5) -0.0233(7)

loop_
_atom_type_symbol
_atom_type_description
_atom_type_scat_dispersion_real
_atom_type_scat_dispersion_imag
_atom_type_scat_source
C C 0.0033 0.0016 'International Tables Vol C Tables 4.2.6.8 and 6.1.1.4'
H H 0.0000 0.0000 'International Tables Vol C Tables 4.2.6.8 and 6.1.1.4'
F F 0.0171 0.0103 'International Tables Vol C Tables 4.2.6.8 and 6.1.1.4'
Ir Ir -1.4442 7.9887 'International Tables Vol C Tables 4.2.6.8 and 6.1.1.4'
N N 0.0061 0.0033 'International Tables Vol C Tables 4.2.6.8 and 6.1.1.4'
O O 0.0106 0.0060 'International Tables Vol C Tables 4.2.6.8 and 6.1.1.4'
P P 0.1023 0.0942 'International Tables Vol C Tables 4.2.6.8 and 6.1.1.4'

loop_
_geom_angle_atom_site_label_1
_geom_angle_atom_site_label_2
_geom_angle_atom_site_label_3
_geom_angle
N1 C1 H1A 109.5
N1 C1 H1B 109.5
H1A C1 H1B 109.5
N1 C1 H1C 109.5
H1A C1 H1C 109.5
H1B C1 H1C 109.5
N1 C2 N2 104.1(4)
N1 C2 Ir1 136.1(3)
N2 C2 Ir1 119.8(3)
C4 C3 N1 108.1(4)
C4 C3 H3 126.0
N1 C3 H3 126.0
C3 C4 N2 105.9(4)
C3 C4 H4 127.0
N2 C4 H4 127.0
N2 C5 P1 106.6(3)
N2 C5 H5A 110.4
P1 C5 H5A 110.4
N2 C5 H5B 110.4
P1 C5 H5B 110.4
H5A C5 H5B 108.6
C11 C6 C7 118.8(4)
C11 C6 P1 119.7(4)
C7 C6 P1 121.4(4)
C8 C7 C6 120.0(6)
C8 C7 H7 120.0
C6 C7 H7 120.0
C9 C8 C7 120.4(6)
C9 C8 H8 119.8
C7 C8 H8 119.8
C8 C9 C10 120.4(5)
C8 C9 H9 119.8
C10 C9 H9 119.8
C9 C10 C11 120.7(6)
C9 C10 H10 119.6
C11 C10 H10 119.6
C6 C11 C10 119.7(6)
C6 C11 H11 120.2
C10 C11 H11 120.2
C17 C12 C13 119.1(4)
C17 C12 P1 120.0(3)
C13 C12 P1 120.9(3)
C14 C13 C12 119.3(4)
C14 C13 H13 120.4
C12 C13 H13 120.4
C15 C14 C13 120.6(4)
C15 C14 H14 119.7
C13 C14 H14 119.7
C14 C15 C16 121.1(5)
C14 C15 H15 119.5
C16 C15 H15 119.5
C15 C16 C17 119.4(5)
C15 C16 H16 120.3
C17 C16 H16 120.3
C12 C17 C16 120.5(4)
C12 C17 H17 119.8
C16 C17 H17 119.8
C19 C18 C23 119.5(4)
C19 C18 Ir1 126.8(3)
C23 C18 Ir1 113.6(3)
C20 C19 C18 118.9(4)
C20 C19 H19 120.5
C18 C19 H19 120.5
F1 C20 C21 116.4(4)
F1 C20 C19 119.6(4)
C21 C20 C19 124.0(4)
C20 C21 C22 116.5(4)
C20 C21 H21 121.7
C22 C21 H21 121.7
F2 C22 C21 116.3(4)
F2 C22 C23 120.5(4)
C21 C22 C23 123.2(4)
C22 C23 C18 117.9(4)
C22 C23 C24 125.9(3)
C18 C23 C24 116.2(4)
N3 C24 C25 118.6(4)
N3 C24 C23 114.5(3)
C25 C24 C23 126.8(4)
C26 C25 C24 121.4(4)
C26 C25 H25 119.3
C24 C25 H25 119.3
C25 C26 C27 118.6(4)
C25 C26 H26 120.7
C27 C26 H26 120.7
C28 C27 C26 119.0(4)
C28 C27 H27 120.5
C26 C27 H27 120.5
N3 C28 C27 123.3(4)
N3 C28 H28 118.3
C27 C28 H28 118.3
C30 C29 C34 117.9(4)
C30 C29 Ir1 127.4(3)
C34 C29 Ir1 114.5(3)
C31 C30 C29 119.7(4)
C31 C30 H30 120.2
C29 C30 H30 120.2
F4 C31 C30 118.1(3)
F4 C31 C32 117.9(4)
C30 C31 C32 123.9(4)
C33 C32 C31 115.6(4)
C33 C32 H32 122.2
C31 C32 H32 122.2
F3 C33 C32 115.9(4)
F3 C33 C34 120.5(4)
C32 C33 C34 123.7(4)
C33 C34 C29 119.2(4)
C33 C34 C35 125.3(4)
C29 C34 C35 115.4(4)
N4 C35 C36 118.6(4)
N4 C35 C34 113.9(3)
C36 C35 C34 127.5(4)
C37 C36 C35 120.4(5)
C37 C36 H36 119.8
C35 C36 H36 119.8
C38 C37 C36 120.3(4)
C38 C37 H37 119.8
C36 C37 H37 119.8
C37 C38 C39 118.5(4)
C37 C38 H38 120.7
C39 C38 H38 120.7
N4 C39 C38 122.8(5)
N4 C39 H39 118.6
C38 C39 H39 118.6
O1 C40 H40A 109.5
O1 C40 H40B 109.5
H40A C40 H40B 109.5
O1 C40 H40C 109.5
H40A C40 H40C 109.5
H40B C40 H40C 109.5
C42 C41 H41A 109.5
C42 C41 H41B 109.5
H41A C41 H41B 109.5
C42 C41 H41C 109.5
H41A C41 H41C 109.5
H41B C41 H41C 109.5
O2 C42 C41 125.0(8)
O2 C42 C43 115.5(8)
C41 C42 C43 119.5(8)
C42 C43 H43A 109.5
C42 C43 H43B 109.5
H43A C43 H43B 109.5
C42 C43 H43C 109.5
H43A C43 H43C 109.5
H43B C43 H43C 109.5
C29 Ir1 C18 85.50(16)
C29 Ir1 N4 79.62(14)
C18 Ir1 N4 93.33(13)
C29 Ir1 N3 92.65(14)
C18 Ir1 N3 79.82(13)
N4 Ir1 N3 170.11(13)
C29 Ir1 C2 176.66(13)
C18 Ir1 C2 95.97(16)
N4 Ir1 C2 97.28(15)
N3 Ir1 C2 90.56(14)
C29 Ir1 P1 99.29(11)
C18 Ir1 P1 175.14(12)
N4 Ir1 P1 88.43(9)
N3 Ir1 P1 98.99(9)
C2 Ir1 P1 79.30(12)
C2 N1 C3 110.5(4)
C2 N1 C1 127.1(4)
C3 N1 C1 122.4(4)
C2 N2 C4 111.3(4)
C2 N2 C5 123.4(4)
C4 N2 C5 125.2(4)
C28 N3 C24 119.0(3)
C28 N3 Ir1 125.1(2)
C24 N3 Ir1 115.6(3)
C39 N4 C35 119.3(3)
C39 N4 Ir1 124.4(3)
C35 N4 Ir1 116.2(2)
C40 O1 H1 109.5
C12 P1 C6 102.9(2)
C12 P1 C5 104.3(2)
C6 P1 C5 103.6(2)
C12 P1 Ir1 125.44(12)
C6 P1 Ir1 115.98(14)
C5 P1 Ir1 102.05(14)
F9 P2 F8 92.4(3)
F9 P2 F10 97.2(3)
F8 P2 F10 92.5(3)
F9 P2 F6 174.9(4)
F8 P2 F6 89.7(2)
F10 P2 F6 87.3(3)
F9 P2 F7 83.5(3)
F8 P2 F7 89.3(3)
F10 P2 F7 178.1(3)
F6 P2 F7 91.9(3)
F9 P2 F11 89.4(3)
F8 P2 F11 177.0(3)
F10 P2 F11 89.6(3)
F6 P2 F11 88.3(2)
F7 P2 F11 88.6(3)

loop_
_geom_bond_atom_site_label_1
_geom_bond_atom_site_label_2
_geom_bond_distance
C1 N1 1.458(6)
C1 H1A 0.9800
C1 H1B 0.9800
C1 H1C 0.9800
C2 N1 1.356(6)
C2 N2 1.362(5)
C2 Ir1 2.115(5)
C3 C4 1.336(7)
C3 N1 1.376(6)
C3 H3 0.9500
C4 N2 1.384(6)
C4 H4 0.9500
C5 N2 1.453(6)
C5 P1 1.834(5)
C5 H5A 0.9900
C5 H5B 0.9900
C6 C11 1.376(8)
C6 C7 1.406(7)
C6 P1 1.815(4)
C7 C8 1.383(7)
C7 H7 0.9500
C8 C9 1.353(10)
C8 H8 0.9500
C9 C10 1.363(10)
C9 H9 0.9500
C10 C11 1.392(6)
C10 H10 0.9500
C11 H11 0.9500
C12 C17 1.387(6)
C12 C13 1.402(6)
C12 P1 1.813(4)
C13 C14 1.401(7)
C13 H13 0.9500
C14 C15 1.357(7)
C14 H14 0.9500
C15 C16 1.375(7)
C15 H15 0.9500
C16 C17 1.397(7)
C16 H16 0.9500
C17 H17 0.9500
C18 C19 1.390(6)
C18 C23 1.412(5)
C18 Ir1 2.051(4)
C19 C20 1.374(6)
C19 H19 0.9500
C20 F1 1.354(5)
C20 C21 1.368(6)
C21 C22 1.375(6)
C21 H21 0.9500
C22 F2 1.357(4)
C22 C23 1.398(6)
C23 C24 1.449(6)
C24 N3 1.370(5)
C24 C25 1.410(5)
C25 C26 1.363(7)
C25 H25 0.9500
C26 C27 1.382(6)
C26 H26 0.9500
C27 C28 1.368(5)
C27 H27 0.9500
C28 N3 1.341(5)
C28 H28 0.9500
C29 C30 1.395(5)
C29 C34 1.412(5)
C29 Ir1 2.046(4)
C30 C31 1.376(6)
C30 H30 0.9500
C31 F4 1.367(4)
C31 C32 1.376(6)
C32 C33 1.375(6)
C32 H32 0.9500
C33 F3 1.355(5)
C33 C34 1.384(7)
C34 C35 1.464(5)
C35 N4 1.374(6)
C35 C36 1.400(5)
C36 C37 1.366(7)
C36 H36 0.9500
C37 C38 1.360(8)
C37 H37 0.9500
C38 C39 1.369(6)
C38 H38 0.9500
C39 N4 1.348(5)
C39 H39 0.9500
C40 O1 1.373(19)
C40 H40A 0.9800
C40 H40B 0.9800
C40 H40C 0.9800
C41 C42 1.480(13)
C41 H41A 0.9800
C41 H41B 0.9800
C41 H41C 0.9800
C42 O2 1.199(10)
C42 C43 1.515(10)
C43 H43A 0.9800
C43 H43B 0.9800
C43 H43C 0.9800
F6 P2 1.570(4)
F7 P2 1.578(5)
F8 P2 1.547(4)
F9 P2 1.529(5)
F10 P2 1.547(5)
F11 P2 1.586(5)
Ir1 N4 2.059(3)
Ir1 N3 2.069(3)
Ir1 P1 2.3567(11)
O1 H1 0.8400
